data_7125353
loop_
_publ_author_name
'Phan, Ngoc-Minh'
'Zakharov, Lev N.'
'Johnson, Darren W.'

_publ_section_title
;
 Copper(ii) serves as an efficient additive for metal-directed
 self-assembly of over 20 thiacyclophanes.
;
_journal_issue 95
_journal_name_full 'Chemical communications (Cambridge, England)'
_journal_page_first 13419
_journal_page_last 13422
_journal_paper_doi 10.1039/c8cc08095j
_journal_volume 54
_journal_year 2018
_chemical_formula_sum 'C24 H20 S4'
_chemical_formula_weight 436.64
_space_group_crystal_system orthorhombic
_space_group_IT_number 41
_space_group_name_Hall 'A 2 -2ab'
_space_group_name_H-M_alt 'A e a 2'
_atom_sites_solution_hydrogens geom
_audit_creation_method SHELXL-2014/7
_audit_update_record
;
2018-08-01 deposited with the CCDC.
2018-11-05 downloaded from the CCDC.
;
_cell_angle_alpha 90
_cell_angle_beta 90
_cell_angle_gamma 90
_cell_formula_units_Z 4
_cell_length_a 10.8663(5)
_cell_length_b 8.5571(3)
_cell_length_c 22.5617(10)
_cell_measurement_reflns_used 1948
_cell_measurement_temperature 173(2)
_cell_measurement_theta_max 65.68
_cell_measurement_theta_min 3.92
_cell_volume 2097.88(15)
_computing_cell_refinement 'Bruker SAINT'
_computing_data_collection 'Bruker APEX2'
_computing_data_reduction 'Bruker SAINT'
_computing_molecular_graphics 'Bruker SHELXTL'
_computing_publication_material 'Bruker SHELXTL'
_computing_structure_refinement 'SHELXL-2014/7 (Sheldrick, 2014)'
_computing_structure_solution 'SHELXS-97 (Sheldrick 2008)'
_diffrn_ambient_temperature 173(2)
_diffrn_measured_fraction_theta_full 0.999
_diffrn_measured_fraction_theta_max 0.999
_diffrn_measurement_device_type 'Bruker Apex II CCD'
_diffrn_measurement_method '\f and \w scans'
_diffrn_radiation_type CuK\a
_diffrn_radiation_wavelength 1.54178
_diffrn_reflns_av_R_equivalents 0.0521
_diffrn_reflns_av_unetI/netI 0.0468
_diffrn_reflns_Laue_measured_fraction_full 0.999
_diffrn_reflns_Laue_measured_fraction_max 0.999
_diffrn_reflns_limit_h_max 12
_diffrn_reflns_limit_h_min -12
_diffrn_reflns_limit_k_max 9
_diffrn_reflns_limit_k_min -10
_diffrn_reflns_limit_l_max 26
_diffrn_reflns_limit_l_min -26
_diffrn_reflns_number 7433
_diffrn_reflns_point_group_measured_fraction_full 0.965
_diffrn_reflns_point_group_measured_fraction_max 0.965
_diffrn_reflns_theta_full 66.546
_diffrn_reflns_theta_max 66.546
_diffrn_reflns_theta_min 3.918
_diffrn_source 'Incoatec I\mS'
_exptl_absorpt_coefficient_mu 4.204
_exptl_absorpt_correction_T_max 0.7528
_exptl_absorpt_correction_T_min 0.6519
_exptl_absorpt_correction_type multi-scan
_exptl_absorpt_process_details SADABS
_exptl_crystal_colour colorless
_exptl_crystal_density_diffrn 1.382
_exptl_crystal_description cut-plate
_exptl_crystal_F_000 912
_exptl_crystal_size_max 0.090
_exptl_crystal_size_mid 0.080
_exptl_crystal_size_min 0.020
_refine_diff_density_max 0.582
_refine_diff_density_min -0.257
_refine_diff_density_rms 0.087
_refine_ls_abs_structure_details
;
 Flack x determined using 621 quotients [(I+)-(I-)]/[(I+)+(I-)]
 (Parsons, Flack and Wagner, Acta Cryst. B69 (2013) 249-259).
;
_refine_ls_abs_structure_Flack 0.43(2)
_refine_ls_extinction_method none
_refine_ls_goodness_of_fit_ref 1.021
_refine_ls_hydrogen_treatment constr
_refine_ls_matrix_type full
_refine_ls_number_parameters 127
_refine_ls_number_reflns 1802
_refine_ls_number_restraints 1
_refine_ls_restrained_S_all 1.020
_refine_ls_R_factor_all 0.0799
_refine_ls_R_factor_gt 0.0705
_refine_ls_shift/su_max 0.001
_refine_ls_shift/su_mean 0.000
_refine_ls_structure_factor_coef Fsqd
_refine_ls_weighting_details 'w=1/[\s^2^(Fo^2^)+(0.0959P)^2^+5.7268P] where P=(Fo^2^+2Fc^2^)/3'
_refine_ls_weighting_scheme calc
_refine_ls_wR_factor_gt 0.1777
_refine_ls_wR_factor_ref 0.1885
_reflns_Friedel_coverage 0.877
_reflns_Friedel_fraction_full 0.928
_reflns_Friedel_fraction_max 0.928
_reflns_number_gt 1550
_reflns_number_total 1802
_reflns_threshold_expression 'I > 2\s(I)'
_cod_data_source_file c8cc08095j2.cif
_cod_data_source_block dwj228o_b
_cod_original_sg_symbol_Hall 'A 2 -2ac'
_cod_original_sg_symbol_H-M 'A b a 2'
_cod_database_code 7125353
_shelx_shelxl_version_number 2014/7
_shelx_space_group_comment
;
The symmetry employed for this shelxl refinement is uniquely defined
by the following loop, which should always be used as a source of
symmetry information in preference to the above space-group names.
They are only intended as comments.
;
_shelx_estimated_absorpt_t_min 0.703
_shelx_estimated_absorpt_t_max 0.921

loop_
_space_group_symop_operation_xyz
'x, y, z'
'-x, -y, z'
'x+1/2, -y+1/2, z'
'-x+1/2, y+1/2, z'
'x, y+1/2, z+1/2'
'-x, -y+1/2, z+1/2'
'x+1/2, -y+1, z+1/2'
'-x+1/2, y+1, z+1/2'

loop_
_atom_site_label
_atom_site_type_symbol
_atom_site_fract_x
_atom_site_fract_y
_atom_site_fract_z
_atom_site_U_iso_or_equiv
_atom_site_adp_type
_atom_site_occupancy
_atom_site_site_symmetry_order
_atom_site_calc_flag
_atom_site_refinement_flags_posn
_atom_site_refinement_flags_adp
S1 S 0.4081(2) 0.4847(3) 0.72287(9) 0.0754(9) Uani 1 1 d . .
S2 S 0.4067(2) 0.4995(3) 0.27551(10) 0.0761(9) Uani 1 1 d . .
C1 C 0.3800(11) 0.3220(12) 0.6732(5) 0.073(3) Uani 1 1 d . .
H1A H 0.4430 0.2412 0.6814 0.087 Uiso 1 1 calc R U
H1B H 0.2991 0.2765 0.6836 0.087 Uiso 1 1 calc R U
C2 C 0.3803(7) 0.3523(9) 0.6086(4) 0.0449(18) Uani 1 1 d . .
C3 C 0.2920(8) 0.4626(10) 0.5880(5) 0.063(2) Uani 1 1 d . .
H3A H 0.2425 0.5173 0.6158 0.076 Uiso 1 1 calc R U
C4 C 0.2779(7) 0.4896(8) 0.5311(4) 0.0562(19) Uani 1 1 d . .
H4A H 0.2204 0.5658 0.5180 0.067 Uiso 1 1 calc R U
C5 C 0.3463(5) 0.4078(6) 0.4908(4) 0.0431(16) Uani 1 1 d . .
C6 C 0.4387(6) 0.3004(7) 0.5048(5) 0.0495(19) Uani 1 1 d . .
C7 C 0.4539(8) 0.2774(10) 0.5713(4) 0.059(2) Uani 1 1 d . .
H7A H 0.5160 0.2096 0.5861 0.071 Uiso 1 1 calc R U
C8 C 0.5063(7) 0.2175(11) 0.4652(4) 0.060(2) Uani 1 1 d . .
H8A H 0.5693 0.1475 0.4775 0.071 Uiso 1 1 calc R U
C9 C 0.4799(8) 0.2391(12) 0.4093(4) 0.069(3) Uani 1 1 d . .
H9A H 0.5284 0.1822 0.3817 0.082 Uiso 1 1 calc R U
C10 C 0.3883(7) 0.3366(9) 0.3848(4) 0.0494(19) Uani 1 1 d . .
C11 C 0.3268(8) 0.4234(10) 0.4246(4) 0.059(2) Uani 1 1 d . .
H11A H 0.2687 0.4977 0.4106 0.071 Uiso 1 1 calc R U
C12 C 0.3655(11) 0.3288(11) 0.3197(4) 0.068(3) Uani 1 1 d . .
H12A H 0.2768 0.3078 0.3135 0.081 Uiso 1 1 calc R U
H12B H 0.4112 0.2379 0.3038 0.081 Uiso 1 1 calc R U

loop_
_atom_site_aniso_label
_atom_site_aniso_U_11
_atom_site_aniso_U_22
_atom_site_aniso_U_33
_atom_site_aniso_U_23
_atom_site_aniso_U_13
_atom_site_aniso_U_12
S1 0.0776(18) 0.0826(18) 0.0661(16) -0.0211(14) 0.0087(14) -0.0249(13)
S2 0.0794(19) 0.0830(17) 0.0661(16) 0.0243(13) -0.0135(14) -0.0174(14)
C1 0.095(8) 0.058(5) 0.066(6) -0.007(5) 0.007(5) -0.029(5)
C2 0.045(4) 0.040(4) 0.050(4) -0.002(3) -0.007(3) -0.014(3)
C3 0.053(5) 0.052(4) 0.084(6) 0.006(4) -0.008(4) -0.015(4)
C4 0.040(4) 0.044(4) 0.085(6) -0.007(4) -0.011(4) 0.000(3)
C5 0.027(3) 0.026(3) 0.075(5) 0.005(4) -0.006(3) -0.005(2)
C6 0.025(3) 0.029(3) 0.095(6) 0.000(4) 0.006(4) -0.009(2)
C7 0.046(4) 0.051(5) 0.080(6) -0.003(4) -0.003(4) -0.018(4)
C8 0.036(4) 0.054(5) 0.089(6) 0.008(4) 0.003(4) 0.007(3)
C9 0.051(5) 0.074(6) 0.081(6) 0.030(5) -0.003(4) -0.017(4)
C10 0.047(4) 0.043(4) 0.058(5) -0.003(4) -0.001(4) -0.016(3)
C11 0.051(5) 0.046(4) 0.081(6) -0.008(4) -0.005(4) -0.011(4)
C12 0.097(7) 0.057(5) 0.048(5) 0.004(4) -0.006(5) -0.025(5)

loop_
_atom_type_symbol
_atom_type_description
_atom_type_scat_dispersion_real
_atom_type_scat_dispersion_imag
_atom_type_scat_source
C C 0.0181 0.0091 'International Tables Vol C Tables 4.2.6.8 and 6.1.1.4'
H H 0.0000 0.0000 'International Tables Vol C Tables 4.2.6.8 and 6.1.1.4'
S S 0.3331 0.5567 'International Tables Vol C Tables 4.2.6.8 and 6.1.1.4'

loop_
_geom_angle_atom_site_label_1
_geom_angle_atom_site_label_2
_geom_angle_atom_site_label_3
_geom_angle
_geom_angle_site_symmetry_3
C1 S1 S1 105.5(4) 2_665
C12 S2 S2 104.4(4) 2_665
C2 C1 S1 118.3(7) .
C2 C1 H1A 107.7 .
S1 C1 H1A 107.7 .
C2 C1 H1B 107.7 .
S1 C1 H1B 107.7 .
H1A C1 H1B 107.1 .
C7 C2 C3 121.3(8) .
C7 C2 C1 122.8(9) .
C3 C2 C1 115.9(9) .
C4 C3 C2 121.0(9) .
C4 C3 H3A 119.5 .
C2 C3 H3A 119.5 .
C3 C4 C5 119.7(8) .
C3 C4 H4A 120.1 .
C5 C4 H4A 120.1 .
C4 C5 C6 125.3(8) .
C4 C5 C11 122.3(6) .
C6 C5 C11 112.4(7) .
C8 C6 C5 125.7(9) .
C8 C6 C7 121.5(7) .
C5 C6 C7 112.7(8) .
C2 C7 C6 119.9(8) .
C2 C7 H7A 120.1 .
C6 C7 H7A 120.1 .
C9 C8 C6 116.3(9) .
C9 C8 H8A 121.9 .
C6 C8 H8A 121.9 .
C8 C9 C10 128.0(10) .
C8 C9 H9A 116.0 .
C10 C9 H9A 116.0 .
C11 C10 C9 114.6(8) .
C11 C10 C12 126.9(9) .
C9 C10 C12 118.4(9) .
C10 C11 C5 122.7(8) .
C10 C11 H11A 118.6 .
C5 C11 H11A 118.6 .
C10 C12 S2 117.5(6) .
C10 C12 H12A 107.9 .
S2 C12 H12A 107.9 .
C10 C12 H12B 107.9 .
S2 C12 H12B 107.9 .
H12A C12 H12B 107.2 .

loop_
_geom_bond_atom_site_label_1
_geom_bond_atom_site_label_2
_geom_bond_distance
_geom_bond_site_symmetry_2
S1 C1 1.813(10) .
S1 S1 2.014(5) 2_665
S2 C12 1.824(9) .
S2 S2 2.027(5) 2_665
C1 C2 1.479(12) .
C1 H1A 0.9900 .
C1 H1B 0.9900 .
C2 C7 1.326(12) .
C2 C3 1.424(12) .
C3 C4 1.313(13) .
C3 H3A 0.9500 .
C4 C5 1.368(12) .
C4 H4A 0.9500 .
C5 C6 1.398(9) .
C5 C11 1.515(12) .
C6 C8 1.357(12) .
C6 C7 1.522(13) .
C7 H7A 0.9500 .
C8 C9 1.308(12) .
C8 H8A 0.9500 .
C9 C10 1.410(12) .
C9 H9A 0.9500 .
C10 C11 1.343(12) .
C10 C12 1.493(12) .
C11 H11A 0.9500 .
C12 H12A 0.9900 .
C12 H12B 0.9900 .

loop_
_geom_hbond_atom_site_label_D
_geom_hbond_atom_site_label_H
_geom_hbond_atom_site_label_A
_geom_hbond_distance_DH
_geom_hbond_distance_HA
_geom_hbond_distance_DA
_geom_hbond_angle_DHA
_geom_hbond_site_symmetry_A
C1 H1A S2 0.99 2.99 3.610(11) 121.6 5_545
C12 H12B S1 0.99 2.83 3.695(10) 145.9 5_544

loop_
_geom_torsion_atom_site_label_1
_geom_torsion_atom_site_label_2
_geom_torsion_atom_site_label_3
_geom_torsion_atom_site_label_4
_geom_torsion
_geom_torsion_site_symmetry_1
S1 S1 C1 C2 -79.7(9) 2_665
S1 C1 C2 C7 123.2(9) .
S1 C1 C2 C3 -59.7(11) .
C7 C2 C3 C4 2.3(12) .
C1 C2 C3 C4 -174.8(8) .
C2 C3 C4 C5 1.9(12) .
C3 C4 C5 C6 -4.2(11) .
C3 C4 C5 C11 174.7(7) .
C4 C5 C6 C8 179.3(7) .
C11 C5 C6 C8 0.4(9) .
C4 C5 C6 C7 2.1(9) .
C11 C5 C6 C7 -176.8(6) .
C3 C2 C7 C6 -4.2(11) .
C1 C2 C7 C6 172.7(7) .
C8 C6 C7 C2 -175.2(7) .
C5 C6 C7 C2 2.1(9) .
C5 C6 C8 C9 -1.4(12) .
C7 C6 C8 C9 175.6(7) .
C6 C8 C9 C10 -1.1(14) .
C8 C9 C10 C11 4.3(13) .
C8 C9 C10 C12 -173.1(9) .
C9 C10 C11 C5 -5.1(11) .
C12 C10 C11 C5 172.0(7) .
C4 C5 C11 C10 -175.8(7) .
C6 C5 C11 C10 3.1(9) .
C11 C10 C12 S2 70.9(12) .
C9 C10 C12 S2 -112.1(9) .
S2 S2 C12 C10 70.9(9) 2_665
